data_1507742
loop_
_publ_author_name
'Weinstabl, Harald'
'Gaich, Tanja'
'Mulzer, Johann'

_publ_section_title
;
 Application of the rodriguez-pattenden photo-ring contraction: total
 synthesis and configurational reassignment of 11-gorgiacerol and
 11-epigorgiacerol.
;
_journal_issue 11
_journal_name_full 'Organic letters'
_journal_page_first 2834
_journal_page_last 2837
_journal_paper_doi 10.1021/ol301068h
_journal_volume 14
_journal_year 2012
_chemical_absolute_configuration syn
_chemical_formula_moiety 'C23 H26 O7'
_chemical_formula_sum 'C23 H26 O7'
_chemical_formula_weight 414.44
_chemical_name_common Furanocembranolide-1
_chemical_name_systematic
; 
 ? 
;
_space_group_IT_number 4
_symmetry_cell_setting monoclinic
_symmetry_space_group_name_Hall 'P 2yb'
_symmetry_space_group_name_H-M 'P 1 21 1'
_atom_sites_solution_hydrogens geom
_atom_sites_solution_primary direct
_atom_sites_solution_secondary difmap
_audit_creation_method SHELXL-97
_cell_angle_alpha 90.00
_cell_angle_beta 90.012(3)
_cell_angle_gamma 90.00
_cell_formula_units_Z 2
_cell_length_a 6.4244(4)
_cell_length_b 10.3175(6)
_cell_length_c 16.0232(10)
_cell_measurement_reflns_used 2474
_cell_measurement_temperature 200(2)
_cell_measurement_theta_max 24.41
_cell_measurement_theta_min 3.17
_cell_volume 1062.08(11)
_computing_cell_refinement 'Bruker SAINT'
_computing_data_collection 'Bruker APEX-II'
_computing_data_reduction 'Bruker SAINT'
_computing_molecular_graphics 'Bruker SHELXTL'
_computing_publication_material 'Bruker SHELXTL'
_computing_structure_refinement 'SHELXL-97 (Sheldrick, 1997)'
_computing_structure_solution 'SHELXS-97 (Sheldrick, 1990)'
_diffrn_ambient_temperature 200(2)
_diffrn_measured_fraction_theta_full 0.997
_diffrn_measured_fraction_theta_max 0.997
_diffrn_measurement_device_type 'Bruker APEX-II CCD'
_diffrn_measurement_method '\f and \w scans'
_diffrn_radiation_monochromator graphite
_diffrn_radiation_source 'fine-focus sealed tube'
_diffrn_radiation_type MoK\a
_diffrn_radiation_wavelength 0.71073
_diffrn_reflns_av_R_equivalents 0.0452
_diffrn_reflns_av_sigmaI/netI 0.0701
_diffrn_reflns_limit_h_max 9
_diffrn_reflns_limit_h_min -8
_diffrn_reflns_limit_k_max 10
_diffrn_reflns_limit_k_min -14
_diffrn_reflns_limit_l_max 20
_diffrn_reflns_limit_l_min -22
_diffrn_reflns_number 11502
_diffrn_reflns_theta_full 30.14
_diffrn_reflns_theta_max 30.14
_diffrn_reflns_theta_min 2.35
_exptl_absorpt_coefficient_mu 0.096
_exptl_absorpt_correction_T_max 0.9924
_exptl_absorpt_correction_T_min 0.9811
_exptl_absorpt_correction_type multi-scan
_exptl_absorpt_process_details SADABS
_exptl_crystal_colour colorless
_exptl_crystal_density_diffrn 1.296
_exptl_crystal_density_method 'not measured'
_exptl_crystal_description plate
_exptl_crystal_F_000 440
_exptl_crystal_size_max 0.20
_exptl_crystal_size_mid 0.16
_exptl_crystal_size_min 0.08
_refine_diff_density_max 0.168
_refine_diff_density_min -0.186
_refine_diff_density_rms 0.042
_refine_ls_abs_structure_details 'Flack H D (1983), Acta Cryst. A39, 876-881'
_refine_ls_abs_structure_Flack -0.8(10)
_refine_ls_extinction_method none
_refine_ls_goodness_of_fit_ref 1.005
_refine_ls_hydrogen_treatment constr
_refine_ls_matrix_type full
_refine_ls_number_parameters 274
_refine_ls_number_reflns 5078
_refine_ls_number_restraints 1
_refine_ls_restrained_S_all 1.005
_refine_ls_R_factor_all 0.0820
_refine_ls_R_factor_gt 0.0485
_refine_ls_shift/su_max 0.000
_refine_ls_shift/su_mean 0.000
_refine_ls_structure_factor_coef Fsqd
_refine_ls_weighting_details 'calc w=1/[\s^2^(Fo^2^)+(0.0476P)^2^+0.0000P] where P=(Fo^2^+2Fc^2^)/3'
_refine_ls_weighting_scheme calc
_refine_ls_wR_factor_gt 0.1003
_refine_ls_wR_factor_ref 0.1158
_reflns_number_gt 3477
_reflns_number_total 5078
_reflns_threshold_expression >2sigma(I)
_cod_data_source_file ol301068h_si_002.cif
_cod_data_source_block HAWE001
_cod_original_sg_symbol_H-M P21
_cod_database_code 1507742

loop_
_symmetry_equiv_pos_as_xyz
'x, y, z'
'-x, y+1/2, -z'

loop_
_atom_site_label
_atom_site_type_symbol
_atom_site_fract_x
_atom_site_fract_y
_atom_site_fract_z
_atom_site_U_iso_or_equiv
_atom_site_adp_type
_atom_site_occupancy
_atom_site_symmetry_multiplicity
_atom_site_calc_flag
_atom_site_refinement_flags
O1 O 0.4977(3) 0.39404(16) 0.39318(13) 0.0542(5) Uani 1 1 d .
O2 O 0.5693(3) 0.60468(16) 0.40072(11) 0.0424(4) Uani 1 1 d .
O3 O 0.2174(3) 0.76977(14) 0.19435(10) 0.0364(4) Uani 1 1 d .
O4 O -0.3637(3) 0.92352(17) 0.07385(11) 0.0492(5) Uani 1 1 d .
O5 O -0.3522(3) 0.70785(18) 0.06081(13) 0.0625(6) Uani 1 1 d .
O6 O 0.0659(2) 0.34154(13) 0.35959(9) 0.0324(4) Uani 1 1 d .
O7 O 0.0716(3) 0.36530(16) 0.49873(11) 0.0476(5) Uani 1 1 d .
C1 C 0.4349(4) 0.5028(2) 0.38954(15) 0.0388(6) Uani 1 1 d .
C2 C 0.2264(4) 0.5572(2) 0.37325(13) 0.0307(5) Uani 1 1 d .
C3 C 0.2401(4) 0.6848(2) 0.37725(14) 0.0323(5) Uani 1 1 d .
H3 H 0.1254 0.7423 0.3719 0.039 Uiso 1 1 calc R
C4 C 0.4579(4) 0.7264(2) 0.39124(15) 0.0362(5) Uani 1 1 d .
H4 H 0.4684 0.7789 0.4435 0.043 Uiso 1 1 calc R
C5 C 0.5583(4) 0.7991(2) 0.31806(16) 0.0400(6) Uani 1 1 d .
H5A H 0.7111 0.8010 0.3263 0.048 Uiso 1 1 calc R
H5B H 0.5299 0.7512 0.2658 0.048 Uiso 1 1 calc R
C6 C 0.4794(4) 0.9366(2) 0.30908(16) 0.0416(6) Uani 1 1 d .
C7 C 0.6015(5) 1.0363(3) 0.35703(19) 0.0564(8) Uani 1 1 d .
H7A H 0.5356 1.1213 0.3506 0.085 Uiso 1 1 calc R
H7B H 0.7442 1.0398 0.3355 0.085 Uiso 1 1 calc R
H7C H 0.6042 1.0126 0.4163 0.085 Uiso 1 1 calc R
C8 C 0.3150(4) 0.9720(2) 0.26386(16) 0.0401(6) Uani 1 1 d .
H8 H 0.2860 1.0622 0.2655 0.048 Uiso 1 1 calc R
C9 C 0.1731(4) 0.8982(2) 0.21294(14) 0.0367(6) Uani 1 1 d .
C10 C -0.0081(5) 0.9310(2) 0.17621(15) 0.0400(6) Uani 1 1 d .
H10 H -0.0728 1.0138 0.1778 0.048 Uiso 1 1 calc R
C11 C -0.0852(4) 0.8186(2) 0.13440(14) 0.0358(5) Uani 1 1 d .
C12 C 0.0570(4) 0.7233(2) 0.14662(14) 0.0349(5) Uani 1 1 d .
C13 C -0.2776(4) 0.8067(2) 0.08646(15) 0.0411(6) Uani 1 1 d .
C14 C -0.5543(5) 0.9258(3) 0.02568(17) 0.0535(8) Uani 1 1 d .
H14A H -0.6033 1.0153 0.0204 0.080 Uiso 1 1 calc R
H14B H -0.6605 0.8737 0.0540 0.080 Uiso 1 1 calc R
H14C H -0.5281 0.8898 -0.0299 0.080 Uiso 1 1 calc R
C15 C 0.0755(5) 0.5856(2) 0.12067(15) 0.0388(6) Uani 1 1 d .
H15A H 0.1854 0.5782 0.0776 0.047 Uiso 1 1 calc R
H15B H -0.0575 0.5576 0.0952 0.047 Uiso 1 1 calc R
C16 C 0.1286(4) 0.4943(2) 0.19428(14) 0.0324(5) Uani 1 1 d .
H16 H 0.2625 0.5252 0.2190 0.039 Uiso 1 1 calc R
C17 C 0.1650(4) 0.3583(2) 0.16214(15) 0.0408(6) Uani 1 1 d .
C18 C 0.3496(5) 0.3029(3) 0.17221(18) 0.0580(8) Uani 1 1 d .
H18A H 0.3745 0.2186 0.1505 0.070 Uiso 1 1 calc R
H18B H 0.4570 0.3475 0.2011 0.070 Uiso 1 1 calc R
C19 C -0.0055(6) 0.2917(3) 0.1175(2) 0.0729(10) Uani 1 1 d .
H19A H 0.0425 0.2065 0.0986 0.109 Uiso 1 1 calc R
H19B H -0.0477 0.3436 0.0691 0.109 Uiso 1 1 calc R
H19C H -0.1245 0.2808 0.1551 0.109 Uiso 1 1 calc R
C20 C -0.0394(4) 0.5050(2) 0.26260(14) 0.0332(5) Uani 1 1 d .
H20A H -0.1000 0.5932 0.2601 0.040 Uiso 1 1 calc R
H20B H -0.1520 0.4429 0.2494 0.040 Uiso 1 1 calc R
C21 C 0.0332(4) 0.4799(2) 0.35183(14) 0.0303(5) Uani 1 1 d .
H21 H -0.0808 0.5060 0.3909 0.036 Uiso 1 1 calc R
C22 C 0.0777(4) 0.2965(2) 0.43839(14) 0.0336(5) Uani 1 1 d .
C23 C 0.0993(4) 0.1531(2) 0.44047(16) 0.0422(6) Uani 1 1 d .
H23A H 0.2265 0.1298 0.4707 0.063 Uiso 1 1 calc R
H23B H 0.1071 0.1197 0.3833 0.063 Uiso 1 1 calc R
H23C H -0.0214 0.1152 0.4688 0.063 Uiso 1 1 calc R

loop_
_atom_site_aniso_label
_atom_site_aniso_U_11
_atom_site_aniso_U_22
_atom_site_aniso_U_33
_atom_site_aniso_U_23
_atom_site_aniso_U_13
_atom_site_aniso_U_12
O1 0.0394(11) 0.0384(10) 0.0846(15) 0.0058(10) -0.0076(10) 0.0089(9)
O2 0.0323(10) 0.0402(9) 0.0548(11) 0.0016(8) -0.0096(8) 0.0008(8)
O3 0.0509(11) 0.0283(8) 0.0302(9) -0.0002(6) -0.0001(8) 0.0055(7)
O4 0.0545(13) 0.0433(10) 0.0499(11) 0.0065(8) -0.0061(9) 0.0100(9)
O5 0.0680(15) 0.0434(11) 0.0761(15) -0.0028(10) -0.0231(12) 0.0019(10)
O6 0.0380(9) 0.0317(8) 0.0274(8) 0.0015(6) 0.0017(7) 0.0015(7)
O7 0.0712(14) 0.0430(10) 0.0287(9) -0.0007(7) 0.0015(9) 0.0009(9)
C1 0.0364(15) 0.0405(13) 0.0394(14) 0.0023(11) -0.0029(11) 0.0026(12)
C2 0.0308(13) 0.0371(11) 0.0242(12) 0.0016(9) 0.0022(10) 0.0027(10)
C3 0.0295(13) 0.0370(12) 0.0304(13) 0.0014(9) 0.0017(10) 0.0057(10)
C4 0.0361(14) 0.0365(12) 0.0361(13) -0.0018(10) -0.0021(11) 0.0038(11)
C5 0.0311(13) 0.0431(14) 0.0459(15) -0.0027(11) 0.0043(11) -0.0031(11)
C6 0.0482(17) 0.0374(13) 0.0392(15) -0.0003(11) 0.0065(13) -0.0095(12)
C7 0.063(2) 0.0500(16) 0.0560(18) -0.0072(13) -0.0001(16) -0.0157(14)
C8 0.0537(17) 0.0300(12) 0.0367(14) 0.0014(10) 0.0075(12) -0.0017(11)
C9 0.0520(17) 0.0261(11) 0.0320(13) 0.0011(9) 0.0062(12) 0.0014(11)
C10 0.0575(18) 0.0290(12) 0.0336(14) 0.0031(9) 0.0033(12) 0.0059(11)
C11 0.0477(15) 0.0291(11) 0.0306(13) 0.0032(9) 0.0009(11) 0.0018(11)
C12 0.0485(16) 0.0311(11) 0.0252(12) 0.0034(9) -0.0024(11) 0.0004(11)
C13 0.0534(16) 0.0376(14) 0.0324(13) 0.0039(11) 0.0013(12) 0.0027(13)
C14 0.0525(19) 0.0610(18) 0.0471(18) 0.0126(14) -0.0019(14) 0.0146(15)
C15 0.0610(18) 0.0268(12) 0.0285(13) 0.0005(9) 0.0001(12) 0.0031(11)
C16 0.0354(13) 0.0320(11) 0.0296(12) 0.0009(9) -0.0030(10) 0.0021(10)
C17 0.0581(18) 0.0306(12) 0.0336(14) 0.0064(10) 0.0063(12) 0.0059(12)
C18 0.076(2) 0.0439(15) 0.0541(18) 0.0056(13) 0.0157(16) 0.0203(15)
C19 0.095(3) 0.0381(16) 0.085(3) -0.0111(16) -0.013(2) -0.0058(17)
C20 0.0326(13) 0.0341(11) 0.0330(13) 0.0022(10) -0.0036(10) 0.0034(10)
C21 0.0275(12) 0.0313(11) 0.0322(12) 0.0032(9) 0.0021(10) 0.0033(10)
C22 0.0318(13) 0.0384(12) 0.0306(13) 0.0029(10) 0.0012(10) -0.0021(11)
C23 0.0537(18) 0.0356(13) 0.0373(14) 0.0045(10) -0.0045(13) -0.0048(12)

loop_
_atom_type_symbol
_atom_type_description
_atom_type_scat_dispersion_real
_atom_type_scat_dispersion_imag
_atom_type_scat_source
C C 0.0033 0.0016 'International Tables Vol C Tables 4.2.6.8 and 6.1.1.4'
H H 0.0000 0.0000 'International Tables Vol C Tables 4.2.6.8 and 6.1.1.4'
O O 0.0106 0.0060 'International Tables Vol C Tables 4.2.6.8 and 6.1.1.4'

loop_
_geom_angle_atom_site_label_1
_geom_angle_atom_site_label_2
_geom_angle_atom_site_label_3
_geom_angle
C1 O2 C4 109.79(18)
C12 O3 C9 107.42(19)
C13 O4 C14 116.3(2)
C22 O6 C21 115.36(17)
O1 C1 O2 120.1(2)
O1 C1 C2 132.3(2)
O2 C1 C2 107.6(2)
C3 C2 C1 108.1(2)
C3 C2 C21 126.2(2)
C1 C2 C21 125.7(2)
C2 C3 C4 111.0(2)
C2 C3 H3 124.5
C4 C3 H3 124.5
O2 C4 C3 103.35(18)
O2 C4 C5 107.18(18)
C3 C4 C5 115.05(19)
O2 C4 H4 110.3
C3 C4 H4 110.3
C5 C4 H4 110.3
C6 C5 C4 113.0(2)
C6 C5 H5A 109.0
C4 C5 H5A 109.0
C6 C5 H5B 109.0
C4 C5 H5B 109.0
H5A C5 H5B 107.8
C8 C6 C7 120.3(2)
C8 C6 C5 125.0(2)
C7 C6 C5 114.7(2)
C6 C7 H7A 109.5
C6 C7 H7B 109.5
H7A C7 H7B 109.5
C6 C7 H7C 109.5
H7A C7 H7C 109.5
H7B C7 H7C 109.5
C6 C8 C9 131.7(2)
C6 C8 H8 114.1
C9 C8 H8 114.1
C10 C9 O3 108.9(2)
C10 C9 C8 131.4(2)
O3 C9 C8 119.7(2)
C9 C10 C11 107.5(2)
C9 C10 H10 126.3
C11 C10 H10 126.3
C12 C11 C10 106.7(2)
C12 C11 C13 125.8(2)
C10 C11 C13 127.5(2)
C11 C12 O3 109.5(2)
C11 C12 C15 135.0(2)
O3 C12 C15 115.5(2)
O5 C13 O4 123.2(2)
O5 C13 C11 126.1(2)
O4 C13 C11 110.7(2)
O4 C14 H14A 109.5
O4 C14 H14B 109.5
H14A C14 H14B 109.5
O4 C14 H14C 109.5
H14A C14 H14C 109.5
H14B C14 H14C 109.5
C12 C15 C16 112.77(19)
C12 C15 H15A 109.0
C16 C15 H15A 109.0
C12 C15 H15B 109.0
C16 C15 H15B 109.0
H15A C15 H15B 107.8
C17 C16 C20 114.65(19)
C17 C16 C15 109.86(18)
C20 C16 C15 110.07(19)
C17 C16 H16 107.3
C20 C16 H16 107.3
C15 C16 H16 107.3
C18 C17 C19 121.4(3)
C18 C17 C16 119.8(3)
C19 C17 C16 118.7(2)
C17 C18 H18A 120.0
C17 C18 H18B 120.0
H18A C18 H18B 120.0
C17 C19 H19A 109.5
C17 C19 H19B 109.5
H19A C19 H19B 109.5
C17 C19 H19C 109.5
H19A C19 H19C 109.5
H19B C19 H19C 109.5
C21 C20 C16 116.1(2)
C21 C20 H20A 108.3
C16 C20 H20A 108.3
C21 C20 H20B 108.3
C16 C20 H20B 108.3
H20A C20 H20B 107.4
O6 C21 C2 112.35(18)
O6 C21 C20 106.98(17)
C2 C21 C20 111.91(19)
O6 C21 H21 108.5
C2 C21 H21 108.5
C20 C21 H21 108.5
O7 C22 O6 123.3(2)
O7 C22 C23 125.0(2)
O6 C22 C23 111.7(2)
C22 C23 H23A 109.5
C22 C23 H23B 109.5
H23A C23 H23B 109.5
C22 C23 H23C 109.5
H23A C23 H23C 109.5
H23B C23 H23C 109.5

loop_
_geom_bond_atom_site_label_1
_geom_bond_atom_site_label_2
_geom_bond_distance
O1 C1 1.194(3)
O2 C1 1.372(3)
O2 C4 1.453(3)
O3 C12 1.370(3)
O3 C9 1.388(3)
O4 C13 1.341(3)
O4 C14 1.447(3)
O5 C13 1.200(3)
O6 C22 1.347(3)
O6 C21 1.449(2)
O7 C22 1.200(3)
C1 C2 1.476(3)
C2 C3 1.321(3)
C2 C21 1.515(3)
C3 C4 1.481(3)
C3 H3 0.9500
C4 C5 1.534(3)
C4 H4 1.0000
C5 C6 1.514(3)
C5 H5A 0.9900
C5 H5B 0.9900
C6 C8 1.332(4)
C6 C7 1.504(4)
C7 H7A 0.9800
C7 H7B 0.9800
C7 H7C 0.9800
C8 C9 1.440(4)
C8 H8 0.9500
C9 C10 1.348(4)
C10 C11 1.428(3)
C10 H10 0.9500
C11 C12 1.356(3)
C11 C13 1.460(4)
C12 C15 1.485(3)
C14 H14A 0.9800
C14 H14B 0.9800
C14 H14C 0.9800
C15 C16 1.548(3)
C15 H15A 0.9900
C15 H15B 0.9900
C16 C17 1.513(3)
C16 C20 1.541(3)
C16 H16 1.0000
C17 C18 1.326(4)
C17 C19 1.478(4)
C18 H18A 0.9500
C18 H18B 0.9500
C19 H19A 0.9800
C19 H19B 0.9800
C19 H19C 0.9800
C20 C21 1.526(3)
C20 H20A 0.9900
C20 H20B 0.9900
C21 H21 1.0000
C22 C23 1.487(3)
C23 H23A 0.9800
C23 H23B 0.9800
C23 H23C 0.9800

loop_
_geom_torsion_atom_site_label_1
_geom_torsion_atom_site_label_2
_geom_torsion_atom_site_label_3
_geom_torsion_atom_site_label_4
_geom_torsion
C4 O2 C1 O1 178.5(2)
C4 O2 C1 C2 -0.8(2)
O1 C1 C2 C3 179.2(3)
O2 C1 C2 C3 -1.6(3)
O1 C1 C2 C21 -3.3(4)
O2 C1 C2 C21 175.8(2)
C1 C2 C3 C4 3.4(3)
C21 C2 C3 C4 -174.1(2)
C1 O2 C4 C3 2.7(2)
C1 O2 C4 C5 -119.3(2)
C2 C3 C4 O2 -3.8(3)
C2 C3 C4 C5 112.7(2)
O2 C4 C5 C6 -171.3(2)
C3 C4 C5 C6 74.4(3)
C4 C5 C6 C8 -89.4(3)
C4 C5 C6 C7 90.0(3)
C7 C6 C8 C9 -180.0(3)
C5 C6 C8 C9 -0.6(5)
C12 O3 C9 C10 -1.2(3)
C12 O3 C9 C8 179.2(2)
C6 C8 C9 C10 170.0(3)
C6 C8 C9 O3 -10.5(4)
O3 C9 C10 C11 1.5(3)
C8 C9 C10 C11 -178.9(2)
C9 C10 C11 C12 -1.3(3)
C9 C10 C11 C13 179.5(2)
C10 C11 C12 O3 0.6(3)
C13 C11 C12 O3 179.8(2)
C10 C11 C12 C15 -179.5(3)
C13 C11 C12 C15 -0.3(4)
C9 O3 C12 C11 0.4(3)
C9 O3 C12 C15 -179.58(19)
C14 O4 C13 O5 -0.8(4)
C14 O4 C13 C11 179.0(2)
C12 C11 C13 O5 11.0(4)
C10 C11 C13 O5 -169.9(3)
C12 C11 C13 O4 -168.8(2)
C10 C11 C13 O4 10.2(3)
C11 C12 C15 C16 -130.8(3)
O3 C12 C15 C16 49.1(3)
C12 C15 C16 C17 -174.7(2)
C12 C15 C16 C20 58.2(3)
C20 C16 C17 C18 -117.4(3)
C15 C16 C17 C18 118.0(3)
C20 C16 C17 C19 64.6(3)
C15 C16 C17 C19 -60.0(3)
C17 C16 C20 C21 85.1(3)
C15 C16 C20 C21 -150.4(2)
C22 O6 C21 C2 73.3(2)
C22 O6 C21 C20 -163.49(19)
C3 C2 C21 O6 -175.2(2)
C1 C2 C21 O6 7.8(3)
C3 C2 C21 C20 64.4(3)
C1 C2 C21 C20 -112.6(2)
C16 C20 C21 O6 -73.8(2)
C16 C20 C21 C2 49.7(3)
C21 O6 C22 O7 -3.3(3)
C21 O6 C22 C23 176.78(19)

loop_
_cod_related_entry_id
_cod_related_entry_code
_cod_related_entry_database
1 30651916 ChemSpider
